data_7132718
loop_
_publ_author_name
'Li, Kai'
'Rajeshkumar, Thayalan'
'Zhao, Yue'
'Wang, Tianwei'
'Maron, Laurent'
'Zhu, Congqing'

_publ_section_title
;
 Temperature induced single-crystal to single-crystal transformation of
 uranium azide complexes.
;
_journal_issue 21
_journal_name_full 'Chemical communications (Cambridge, England)'
_journal_page_first 2966
_journal_page_last 2969
_journal_paper_doi 10.1039/d4cc00546e
_journal_volume 60
_journal_year 2024
_chemical_formula_moiety 'C40 H96 N10 P4 U2'
_chemical_formula_sum 'C40 H98 N10 P4 U2'
_chemical_formula_weight 1319.22
_chemical_name_systematic 4
_space_group_crystal_system triclinic
_space_group_IT_number 2
_space_group_name_Hall '-P 1'
_space_group_name_H-M_alt 'P -1'
_atom_sites_solution_hydrogens geom
_audit_creation_date 2023-11-21
_audit_creation_method
;
Olex2 1.5
(compiled 2023.08.24 svn.re1ec1418 for OlexSys, GUI svn.r6817)
;
_audit_update_record
;
2023-11-24 deposited with the CCDC.	2024-02-15 downloaded from the CCDC.
;
_cell_angle_alpha 82.853(6)
_cell_angle_beta 79.684(6)
_cell_angle_gamma 69.571(5)
_cell_formula_units_Z 2
_cell_length_a 10.769(3)
_cell_length_b 13.579(3)
_cell_length_c 20.817(5)
_cell_measurement_reflns_used 5500
_cell_measurement_temperature 296.15
_cell_measurement_theta_max 26.61
_cell_measurement_theta_min 2.47
_cell_volume 2800.2(12)
_computing_cell_refinement 'SAINT V8.40B (?, 2016)'
_computing_data_reduction 'SAINT V8.40B (?, 2016)'
_computing_molecular_graphics 'Olex2 1.5 (Dolomanov et al., 2009)'
_computing_publication_material 'Olex2 1.5 (Dolomanov et al., 2009)'
_computing_structure_refinement 'SHELXL 2014/7 (Sheldrick, 2015)'
_computing_structure_solution 'olex2.solve 1.5 (Bourhis et al., 2015)'
_diffrn_ambient_temperature 296.15
_diffrn_measured_fraction_theta_full 0.987
_diffrn_measured_fraction_theta_max 0.987
_diffrn_measurement_device_type 'Bruker APEX-II CCD'
_diffrn_measurement_method '\f and \w scans'
_diffrn_radiation_type MoK\a
_diffrn_radiation_wavelength 0.71073
_diffrn_reflns_av_R_equivalents 0.0523
_diffrn_reflns_av_unetI/netI 0.0979
_diffrn_reflns_Laue_measured_fraction_full 0.987
_diffrn_reflns_Laue_measured_fraction_max 0.987
_diffrn_reflns_limit_h_max 12
_diffrn_reflns_limit_h_min -12
_diffrn_reflns_limit_k_max 16
_diffrn_reflns_limit_k_min -16
_diffrn_reflns_limit_l_max 24
_diffrn_reflns_limit_l_min -20
_diffrn_reflns_number 15512
_diffrn_reflns_point_group_measured_fraction_full 0.987
_diffrn_reflns_point_group_measured_fraction_max 0.987
_diffrn_reflns_theta_full 24.999
_diffrn_reflns_theta_max 24.999
_diffrn_reflns_theta_min 1.831
_exptl_absorpt_coefficient_mu 5.925
_exptl_absorpt_correction_T_max 0.7455
_exptl_absorpt_correction_T_min 0.5585
_exptl_absorpt_correction_type multi-scan
_exptl_absorpt_process_details
;
SADABS-2016/2 (Bruker,2016/2) was used for absorption correction.
wR2(int) was 0.0878 before and 0.0563 after correction.
The Ratio of minimum to maximum transmission is 0.7492.
The \l/2 correction factor is Not present.
;
_exptl_crystal_colour 'metallic dark black'
_exptl_crystal_colour_lustre metallic
_exptl_crystal_colour_modifier dark
_exptl_crystal_colour_primary black
_exptl_crystal_density_diffrn 1.565
_exptl_crystal_description block
_exptl_crystal_F_000 1304
_exptl_crystal_size_max 0.18
_exptl_crystal_size_mid 0.16
_exptl_crystal_size_min 0.16
_refine_diff_density_max 2.390
_refine_diff_density_min -1.549
_refine_diff_density_rms 0.200
_refine_ls_extinction_method none
_refine_ls_goodness_of_fit_ref 1.032
_refine_ls_hydrogen_treatment constr
_refine_ls_matrix_type full
_refine_ls_number_parameters 529
_refine_ls_number_reflns 9727
_refine_ls_number_restraints 0
_refine_ls_restrained_S_all 1.032
_refine_ls_R_factor_all 0.0951
_refine_ls_R_factor_gt 0.0526
_refine_ls_shift/su_max 0.002
_refine_ls_shift/su_mean 0.000
_refine_ls_structure_factor_coef Fsqd
_refine_ls_weighting_details 'w=1/[\s^2^(Fo^2^)+(0.0417P)^2^] where P=(Fo^2^+2Fc^2^)/3'
_refine_ls_weighting_scheme calc
_refine_ls_wR_factor_gt 0.1062
_refine_ls_wR_factor_ref 0.1210
_reflns_Friedel_coverage 0.000
_reflns_number_gt 6581
_reflns_number_total 9727
_reflns_threshold_expression 'I > 2\s(I)'
_cod_data_source_file d4cc00546e2.cif
_cod_data_source_block lk-1_a
_cod_depositor_comments 'Adding full bibliography for 7132717--7132729.cif.'
_cod_original_cell_volume 2800.3(12)
_cod_database_code 7132718
_shelx_shelxl_version_number 2014/7
_shelx_space_group_comment
;
The symmetry employed for this shelxl refinement is uniquely defined
by the following loop, which should always be used as a source of
symmetry information in preference to the above space-group names.
They are only intended as comments.
;
_shelx_estimated_absorpt_t_max 0.451
_shelx_estimated_absorpt_t_min 0.415
_olex2_refinement_description
;
1.a Ternary CH refined with riding coordinates:
 C18(H18), C8(H8), C25(H25), C5(H5), C15(H15), C35(H35), C28(H28), C38(H38)
1.b Secondary CH2 refined with riding coordinates:
 C3(H3A,H3B), C33(H33A,H33B), C4(H4A,H4B), C13(H13A,H13B), C24(H24A,H24B),
 C23(H23A,H23B), C14(H14A,H14B), C34(H34A,H34B)
1.c Idealised Me refined as rotating group:
 C2(H2A,H2B,H2C), C11(H11A,H11B,H11C), C29(H29A,H29B,H29C), C22(H22A,H22B,
 H22C), C1(H1A,H1B,H1C), C31(H31A,H31B,H31C), C16(H16A,H16B,H16C), C30(H30A,
 H30B,H30C), C12(H12A,H12B,H12C), C32(H32A,H32B,H32C), C19(H19A,H19B,H19C),
 C27(H27A,H27B,H27C), C37(H37A,H37B,H37C), C20(H20A,H20B,H20C), C6(H6A,H6B,H6C),
  C10(H10A,H10B,H10C), C36(H36A,H36B,H36C), C17(H17A,H17B,H17C), C7(H7A,H7B,
 H7C), C21(H21A,H21B,H21C), C9(H9A,H9B,H9C), C40(H40A,H40B,H40C), C26(H26A,H26B,
 H26C), C39(H39A,H39B,H39C)
;
_olex2_submission_special_instructions 'No special instructions were received'

loop_
_space_group_symop_operation_xyz
'x, y, z'
'-x, -y, -z'

loop_
_atom_site_label
_atom_site_type_symbol
_atom_site_fract_x
_atom_site_fract_y
_atom_site_fract_z
_atom_site_U_iso_or_equiv
_atom_site_adp_type
_atom_site_occupancy
_atom_site_site_symmetry_order
_atom_site_calc_flag
_atom_site_refinement_flags_posn
_atom_site_refinement_flags_adp
_atom_site_refinement_flags_occupancy
_atom_site_disorder_assembly
_atom_site_disorder_group
U2 U 0.56607(4) 0.68098(3) 0.67252(2) 0.02746(12) Uani 1 1 d . . . . .
U1 U 0.39791(4) 0.79640(3) 0.81122(2) 0.02876(12) Uani 1 1 d . . . . .
P2 P 0.1966(3) 0.6828(2) 0.90101(14) 0.0302(6) Uani 1 1 d . . . . .
P1 P 0.4512(3) 1.0085(2) 0.84062(14) 0.0334(7) Uani 1 1 d . . . . .
P4 P 0.5459(3) 0.7787(2) 0.52598(15) 0.0389(7) Uani 1 1 d . . . . .
P3 P 0.7720(3) 0.4535(2) 0.67921(15) 0.0355(7) Uani 1 1 d . . . . .
N10 N 0.5281(7) 0.6533(6) 0.7728(4) 0.029(2) Uani 1 1 d . . . . .
N7 N 0.3961(8) 0.5765(6) 0.6723(4) 0.034(2) Uani 1 1 d . . . . .
N9 N 0.4399(7) 0.8234(6) 0.7099(4) 0.032(2) Uani 1 1 d . . . . .
N5 N 0.7533(8) 0.7730(6) 0.6632(4) 0.033(2) Uani 1 1 d . . . . .
C2 C 0.4590(10) 0.7093(8) 0.9862(5) 0.039(3) Uani 1 1 d . . . . .
H2A H 0.4349 0.7838 0.9892 0.059 Uiso 1 1 calc R U . . .
H2B H 0.5174 0.6723 1.0176 0.059 Uiso 1 1 calc R U . . .
H2C H 0.3795 0.6900 0.9950 0.059 Uiso 1 1 calc R U . . .
N2 N 0.5131(7) 0.8787(6) 0.8593(4) 0.0243(18) Uani 1 1 d . . . . .
N1 N 0.5278(7) 0.6814(6) 0.9201(4) 0.0288(19) Uani 1 1 d . . . . .
N8 N 0.4971(8) 0.6866(6) 0.5724(4) 0.031(2) Uani 1 1 d . . . . .
N4 N 0.1862(8) 0.7795(6) 0.8422(4) 0.030(2) Uani 1 1 d . . . . .
N3 N 0.1704(8) 0.9724(6) 0.7795(4) 0.034(2) Uani 1 1 d . . . . .
N6 N 0.7850(8) 0.5706(6) 0.6508(4) 0.035(2) Uani 1 1 d . . . . .
C11 C 0.2030(11) 1.0432(7) 0.7247(5) 0.044(3) Uani 1 1 d . . . . .
H11A H 0.2551 1.0797 0.7380 0.066 Uiso 1 1 calc R U . . .
H11B H 0.1216 1.0934 0.7121 0.066 Uiso 1 1 calc R U . . .
H11C H 0.2534 1.0027 0.6883 0.066 Uiso 1 1 calc R U . . .
C3 C 0.6479(9) 0.7127(7) 0.9067(5) 0.032(2) Uani 1 1 d . . . . .
H3A H 0.7008 0.6843 0.8661 0.039 Uiso 1 1 calc R U . . .
H3B H 0.7018 0.6824 0.9415 0.039 Uiso 1 1 calc R U . . .
C33 C 0.4244(10) 0.5379(7) 0.6069(5) 0.035(3) Uani 1 1 d . . . . .
H33A H 0.3585 0.5066 0.6022 0.042 Uiso 1 1 calc R U . . .
H33B H 0.5119 0.4837 0.6015 0.042 Uiso 1 1 calc R U . . .
C18 C 0.1387(10) 0.5843(7) 0.8692(5) 0.033(3) Uani 1 1 d . . . . .
H18 H 0.1682 0.5864 0.8218 0.040 Uiso 1 1 calc R U . . .
C29 C 0.8728(11) 0.3812(9) 0.5550(6) 0.054(3) Uani 1 1 d . . . . .
H29A H 0.7820 0.3921 0.5500 0.081 Uiso 1 1 calc R U . . .
H29B H 0.9324 0.3258 0.5285 0.081 Uiso 1 1 calc R U . . .
H29C H 0.8926 0.4450 0.5413 0.081 Uiso 1 1 calc R U . . .
C4 C 0.6159(9) 0.8304(7) 0.9012(5) 0.035(3) Uani 1 1 d . . . . .
H4A H 0.5846 0.8575 0.9442 0.043 Uiso 1 1 calc R U . . .
H4B H 0.6959 0.8473 0.8828 0.043 Uiso 1 1 calc R U . . .
C22 C 0.7905(9) 0.7633(7) 0.7292(5) 0.034(3) Uani 1 1 d . . . . .
H22A H 0.7160 0.8055 0.7579 0.051 Uiso 1 1 calc R U . . .
H22B H 0.8654 0.7872 0.7269 0.051 Uiso 1 1 calc R U . . .
H22C H 0.8145 0.6910 0.7458 0.051 Uiso 1 1 calc R U . . .
C8 C 0.3992(10) 1.0734(7) 0.9195(5) 0.036(3) Uani 1 1 d . . . . .
H8 H 0.4784 1.0609 0.9404 0.044 Uiso 1 1 calc R U . . .
C25 C 0.8394(11) 0.4180(8) 0.7583(5) 0.040(3) Uani 1 1 d . . . . .
H25 H 0.8150 0.4849 0.7785 0.048 Uiso 1 1 calc R U . . .
C1 C 0.5685(10) 0.5659(7) 0.9191(6) 0.046(3) Uani 1 1 d . . . . .
H1A H 0.4903 0.5451 0.9273 0.069 Uiso 1 1 calc R U . . .
H1B H 0.6240 0.5330 0.9524 0.069 Uiso 1 1 calc R U . . .
H1C H 0.6178 0.5445 0.8771 0.069 Uiso 1 1 calc R U . . .
C5 C 0.5942(10) 1.0533(7) 0.8020(6) 0.039(3) Uani 1 1 d . . . . .
H5 H 0.6557 0.9943 0.7770 0.047 Uiso 1 1 calc R U . . .
C31 C 0.4080(10) 0.4868(7) 0.7207(5) 0.041(3) Uani 1 1 d . . . . .
H31A H 0.4941 0.4338 0.7109 0.062 Uiso 1 1 calc R U . . .
H31B H 0.3389 0.4580 0.7191 0.062 Uiso 1 1 calc R U . . .
H31C H 0.3988 0.5098 0.7636 0.062 Uiso 1 1 calc R U . . .
C13 C 0.0912(10) 0.9173(7) 0.7599(5) 0.038(3) Uani 1 1 d . . . . .
H13A H 0.1384 0.8813 0.7207 0.046 Uiso 1 1 calc R U . . .
H13B H 0.0067 0.9678 0.7497 0.046 Uiso 1 1 calc R U . . .
C16 C 0.0756(11) 0.8338(8) 0.9931(6) 0.059(4) Uani 1 1 d . . . . .
H16A H 0.1595 0.8146 1.0094 0.088 Uiso 1 1 calc R U . . .
H16B H 0.0034 0.8620 1.0274 0.088 Uiso 1 1 calc R U . . .
H16C H 0.0729 0.8860 0.9573 0.088 Uiso 1 1 calc R U . . .
C30 C 0.8713(11) 0.2436(7) 0.6472(6) 0.054(3) Uani 1 1 d . . . . .
H30A H 0.8847 0.2253 0.6921 0.080 Uiso 1 1 calc R U . . .
H30B H 0.9350 0.1906 0.6203 0.080 Uiso 1 1 calc R U . . .
H30C H 0.7822 0.2483 0.6428 0.080 Uiso 1 1 calc R U . . .
C12 C 0.0896(10) 1.0416(7) 0.8331(5) 0.037(3) Uani 1 1 d . . . . .
H12A H 0.0743 0.9987 0.8720 0.056 Uiso 1 1 calc R U . . .
H12B H 0.0053 1.0852 0.8201 0.056 Uiso 1 1 calc R U . . .
H12C H 0.1373 1.0853 0.8418 0.056 Uiso 1 1 calc R U . . .
C15 C 0.0614(10) 0.7366(8) 0.9697(6) 0.041(3) Uani 1 1 d . . . . .
H15 H -0.0253 0.7571 0.9540 0.050 Uiso 1 1 calc R U . . .
C35 C 0.6389(11) 0.7219(8) 0.4471(5) 0.045(3) Uani 1 1 d . . . . .
H35 H 0.5775 0.7010 0.4266 0.054 Uiso 1 1 calc R U . . .
C28 C 0.8906(10) 0.3514(8) 0.6254(5) 0.038(3) Uani 1 1 d . . . . .
H28 H 0.9821 0.3451 0.6301 0.045 Uiso 1 1 calc R U . . .
C32 C 0.2611(9) 0.6507(7) 0.6845(6) 0.043(3) Uani 1 1 d . . . . .
H32A H 0.2452 0.6753 0.7275 0.065 Uiso 1 1 calc R U . . .
H32B H 0.1980 0.6166 0.6814 0.065 Uiso 1 1 calc R U . . .
H32C H 0.2506 0.7094 0.6525 0.065 Uiso 1 1 calc R U . . .
C19 C -0.0093(9) 0.6024(8) 0.8774(6) 0.041(3) Uani 1 1 d . . . . .
H19A H -0.0435 0.5975 0.9231 0.062 Uiso 1 1 calc R U . . .
H19B H -0.0243 0.5500 0.8556 0.062 Uiso 1 1 calc R U . . .
H19C H -0.0545 0.6711 0.8586 0.062 Uiso 1 1 calc R U . . .
C27 C 0.7644(12) 0.3527(8) 0.8054(6) 0.059(4) Uani 1 1 d . . . . .
H27A H 0.6696 0.3873 0.8072 0.088 Uiso 1 1 calc R U . . .
H27B H 0.7883 0.3465 0.8484 0.088 Uiso 1 1 calc R U . . .
H27C H 0.7890 0.2838 0.7899 0.088 Uiso 1 1 calc R U . . .
C24 C 0.9083(9) 0.5971(8) 0.6375(6) 0.042(3) Uani 1 1 d . . . . .
H24A H 0.9699 0.5566 0.6026 0.050 Uiso 1 1 calc R U . . .
H24B H 0.9518 0.5814 0.6763 0.050 Uiso 1 1 calc R U . . .
C37 C 0.6833(13) 0.8010(10) 0.4002(6) 0.072(4) Uani 1 1 d . . . . .
H37A H 0.6071 0.8623 0.3935 0.108 Uiso 1 1 calc R U . . .
H37B H 0.7244 0.7705 0.3592 0.108 Uiso 1 1 calc R U . . .
H37C H 0.7468 0.8207 0.4181 0.108 Uiso 1 1 calc R U . . .
C23 C 0.8690(10) 0.7139(8) 0.6173(5) 0.037(3) Uani 1 1 d . . . . .
H23A H 0.9439 0.7379 0.6174 0.045 Uiso 1 1 calc R U . . .
H23B H 0.8461 0.7265 0.5734 0.045 Uiso 1 1 calc R U . . .
C38 C 0.3998(11) 0.8841(8) 0.4974(6) 0.048(3) Uani 1 1 d . . . . .
H38 H 0.4323 0.9401 0.4749 0.057 Uiso 1 1 calc R U . . .
C20 C 0.2177(10) 0.4726(7) 0.8955(6) 0.053(3) Uani 1 1 d . . . . .
H20A H 0.3117 0.4629 0.8877 0.079 Uiso 1 1 calc R U . . .
H20B H 0.2014 0.4213 0.8734 0.079 Uiso 1 1 calc R U . . .
H20C H 0.1892 0.4642 0.9416 0.079 Uiso 1 1 calc R U . . .
C6 C 0.6805(11) 1.0762(9) 0.8453(6) 0.054(3) Uani 1 1 d . . . . .
H6A H 0.6337 1.1433 0.8633 0.080 Uiso 1 1 calc R U . . .
H6B H 0.7634 1.0774 0.8196 0.080 Uiso 1 1 calc R U . . .
H6C H 0.6986 1.0222 0.8802 0.080 Uiso 1 1 calc R U . . .
C10 C 0.3010(10) 1.0280(8) 0.9651(5) 0.044(3) Uani 1 1 d . . . . .
H10A H 0.2267 1.0350 0.9433 0.066 Uiso 1 1 calc R U . . .
H10B H 0.2690 1.0657 1.0041 0.066 Uiso 1 1 calc R U . . .
H10C H 0.3457 0.9549 0.9764 0.066 Uiso 1 1 calc R U . . .
C14 C 0.0645(10) 0.8379(8) 0.8137(5) 0.040(3) Uani 1 1 d . . . . .
H14A H -0.0055 0.8741 0.8474 0.048 Uiso 1 1 calc R U . . .
H14B H 0.0339 0.7892 0.7958 0.048 Uiso 1 1 calc R U . . .
C36 C 0.7536(10) 0.6235(8) 0.4612(6) 0.051(3) Uani 1 1 d . . . . .
H36A H 0.8164 0.6416 0.4807 0.077 Uiso 1 1 calc R U . . .
H36B H 0.7976 0.5907 0.4211 0.077 Uiso 1 1 calc R U . . .
H36C H 0.7200 0.5754 0.4908 0.077 Uiso 1 1 calc R U . . .
C17 C 0.0654(12) 0.6522(9) 1.0259(6) 0.060(4) Uani 1 1 d . . . . .
H17A H 0.0389 0.5979 1.0129 0.090 Uiso 1 1 calc R U . . .
H17B H 0.0052 0.6834 1.0635 0.090 Uiso 1 1 calc R U . . .
H17C H 0.1548 0.6223 1.0365 0.090 Uiso 1 1 calc R U . . .
C7 C 0.5504(13) 1.1432(10) 0.7508(6) 0.067(4) Uani 1 1 d . . . . .
H7A H 0.4944 1.1281 0.7252 0.101 Uiso 1 1 calc R U . . .
H7B H 0.6279 1.1513 0.7229 0.101 Uiso 1 1 calc R U . . .
H7C H 0.5013 1.2072 0.7721 0.101 Uiso 1 1 calc R U . . .
C34 C 0.4215(11) 0.6261(8) 0.5539(5) 0.040(3) Uani 1 1 d . . . . .
H34A H 0.4621 0.5973 0.5118 0.048 Uiso 1 1 calc R U . . .
H34B H 0.3299 0.6709 0.5509 0.048 Uiso 1 1 calc R U . . .
C21 C 0.7107(11) 0.8862(8) 0.6404(6) 0.054(3) Uani 1 1 d . . . . .
H21A H 0.6855 0.8944 0.5976 0.081 Uiso 1 1 calc R U . . .
H21B H 0.7835 0.9123 0.6387 0.081 Uiso 1 1 calc R U . . .
H21C H 0.6356 0.9251 0.6702 0.081 Uiso 1 1 calc R U . . .
C9 C 0.3302(12) 1.1932(7) 0.9066(6) 0.052(3) Uani 1 1 d . . . . .
H9A H 0.3938 1.2232 0.8815 0.078 Uiso 1 1 calc R U . . .
H9B H 0.2969 1.2255 0.9476 0.078 Uiso 1 1 calc R U . . .
H9C H 0.2572 1.2054 0.8827 0.078 Uiso 1 1 calc R U . . .
C40 C 0.3241(12) 0.8573(9) 0.4508(6) 0.061(4) Uani 1 1 d . . . . .
H40A H 0.3843 0.8313 0.4120 0.091 Uiso 1 1 calc R U . . .
H40B H 0.2528 0.9194 0.4393 0.091 Uiso 1 1 calc R U . . .
H40C H 0.2875 0.8043 0.4717 0.091 Uiso 1 1 calc R U . . .
C26 C 0.9919(11) 0.3676(9) 0.7570(6) 0.062(4) Uani 1 1 d . . . . .
H26A H 1.0213 0.2984 0.7412 0.094 Uiso 1 1 calc R U . . .
H26B H 1.0132 0.3626 0.8004 0.094 Uiso 1 1 calc R U . . .
H26C H 1.0362 0.4102 0.7285 0.094 Uiso 1 1 calc R U . . .
C39 C 0.2999(13) 0.9306(9) 0.5566(7) 0.082(5) Uani 1 1 d . . . . .
H39A H 0.2592 0.8801 0.5776 0.123 Uiso 1 1 calc R U . . .
H39B H 0.2320 0.9932 0.5426 0.123 Uiso 1 1 calc R U . . .
H39C H 0.3457 0.9479 0.5868 0.123 Uiso 1 1 calc R U . . .

loop_
_atom_site_aniso_label
_atom_site_aniso_U_11
_atom_site_aniso_U_22
_atom_site_aniso_U_33
_atom_site_aniso_U_23
_atom_site_aniso_U_13
_atom_site_aniso_U_12
U2 0.0326(2) 0.0276(2) 0.0239(2) -0.00526(18) -0.00402(18) -0.01121(17)
U1 0.0292(2) 0.0313(2) 0.0284(3) -0.00706(19) -0.00536(18) -0.01125(18)
P2 0.0262(14) 0.0340(14) 0.0308(16) -0.0005(13) -0.0033(12) -0.0114(12)
P1 0.0443(17) 0.0282(14) 0.0332(17) -0.0032(13) -0.0134(14) -0.0149(13)
P4 0.0514(18) 0.0391(16) 0.0335(18) -0.0027(14) -0.0110(15) -0.0219(14)
P3 0.0394(16) 0.0292(14) 0.0371(18) -0.0045(13) -0.0027(14) -0.0111(13)
N10 0.033(5) 0.038(5) 0.020(5) -0.011(4) -0.009(4) -0.010(4)
N7 0.048(5) 0.029(4) 0.027(5) 0.000(4) -0.005(4) -0.017(4)
N9 0.020(4) 0.034(5) 0.039(6) -0.009(4) -0.010(4) 0.000(4)
N5 0.041(5) 0.026(4) 0.026(5) -0.005(4) -0.005(4) -0.004(4)
C2 0.044(7) 0.042(6) 0.023(6) -0.004(5) 0.006(5) -0.009(5)
N2 0.027(4) 0.030(4) 0.020(5) -0.002(4) -0.013(4) -0.010(4)
N1 0.028(4) 0.027(4) 0.030(5) -0.003(4) -0.001(4) -0.008(4)
N8 0.041(5) 0.037(5) 0.023(5) -0.005(4) -0.015(4) -0.016(4)
N4 0.037(5) 0.023(4) 0.031(5) -0.001(4) -0.005(4) -0.013(4)
N3 0.043(5) 0.037(5) 0.030(5) -0.004(4) -0.006(4) -0.023(4)
N6 0.037(5) 0.026(4) 0.040(6) -0.002(4) -0.007(4) -0.008(4)
C11 0.070(8) 0.032(6) 0.031(7) 0.009(5) -0.009(6) -0.021(6)
C3 0.035(6) 0.045(6) 0.023(6) -0.005(5) -0.011(5) -0.017(5)
C33 0.045(7) 0.032(5) 0.035(7) 0.001(5) -0.012(5) -0.021(5)
C18 0.045(6) 0.023(5) 0.032(6) 0.000(5) -0.003(5) -0.013(5)
C29 0.059(8) 0.051(7) 0.053(9) -0.020(7) -0.013(7) -0.012(6)
C4 0.029(6) 0.039(6) 0.046(7) -0.009(6) -0.008(5) -0.018(5)
C22 0.032(6) 0.033(5) 0.042(7) -0.006(5) -0.018(5) -0.009(5)
C8 0.041(6) 0.021(5) 0.045(7) -0.012(5) -0.006(5) -0.004(5)
C25 0.059(7) 0.027(5) 0.034(7) 0.001(5) -0.011(6) -0.014(5)
C1 0.049(7) 0.033(6) 0.056(8) -0.003(6) 0.008(6) -0.020(5)
C5 0.047(7) 0.022(5) 0.048(8) -0.006(5) 0.004(6) -0.015(5)
C31 0.043(7) 0.036(6) 0.043(7) 0.008(6) -0.005(6) -0.014(5)
C13 0.041(6) 0.028(5) 0.047(8) 0.004(5) -0.016(6) -0.011(5)
C16 0.052(8) 0.051(7) 0.067(10) -0.030(7) 0.000(7) -0.006(6)
C30 0.060(8) 0.027(6) 0.070(10) -0.018(6) -0.019(7) 0.001(6)
C12 0.046(7) 0.027(5) 0.040(7) -0.008(5) -0.006(5) -0.012(5)
C15 0.026(6) 0.053(7) 0.044(8) -0.011(6) 0.007(5) -0.014(5)
C35 0.063(8) 0.050(7) 0.030(7) -0.010(6) 0.000(6) -0.030(6)
C28 0.032(6) 0.049(7) 0.038(7) -0.011(6) -0.011(5) -0.015(5)
C32 0.036(6) 0.035(6) 0.058(8) -0.007(6) -0.017(6) -0.006(5)
C19 0.039(6) 0.042(6) 0.051(8) 0.000(6) -0.013(6) -0.022(5)
C27 0.093(10) 0.046(7) 0.034(8) 0.006(6) -0.010(7) -0.021(7)
C24 0.028(6) 0.049(7) 0.041(7) -0.009(6) 0.002(5) -0.005(5)
C37 0.090(11) 0.083(10) 0.054(9) -0.002(8) 0.003(8) -0.050(9)
C23 0.041(6) 0.049(7) 0.029(6) 0.005(5) -0.006(5) -0.027(5)
C38 0.071(9) 0.038(6) 0.043(8) -0.005(6) -0.019(7) -0.023(6)
C20 0.049(7) 0.032(6) 0.078(10) 0.001(6) -0.016(7) -0.013(6)
C6 0.067(8) 0.053(7) 0.054(9) -0.004(7) -0.004(7) -0.038(7)
C10 0.033(6) 0.046(6) 0.050(8) -0.009(6) 0.002(6) -0.013(5)
C14 0.044(7) 0.038(6) 0.043(7) -0.005(6) -0.021(6) -0.013(5)
C36 0.051(7) 0.047(7) 0.053(9) -0.017(6) 0.003(6) -0.013(6)
C17 0.066(9) 0.071(9) 0.032(7) 0.002(7) 0.015(7) -0.022(7)
C7 0.106(11) 0.086(10) 0.026(7) 0.015(7) -0.013(7) -0.056(9)
C34 0.056(7) 0.039(6) 0.031(7) -0.005(5) -0.008(6) -0.022(6)
C21 0.069(9) 0.036(6) 0.061(9) -0.002(6) -0.023(7) -0.017(6)
C9 0.077(9) 0.028(6) 0.050(8) -0.011(6) -0.018(7) -0.010(6)
C40 0.069(9) 0.056(8) 0.055(9) -0.008(7) -0.028(7) -0.008(7)
C26 0.065(9) 0.049(7) 0.074(11) -0.003(7) -0.035(8) -0.008(7)
C39 0.088(11) 0.058(8) 0.082(12) -0.036(8) -0.042(9) 0.023(8)

loop_
_atom_type_symbol
_atom_type_description
_atom_type_scat_dispersion_real
_atom_type_scat_dispersion_imag
_atom_type_scat_source
C C 0.0033 0.0016 'International Tables Vol C Tables 4.2.6.8 and 6.1.1.4'
H H 0.0000 0.0000 'International Tables Vol C Tables 4.2.6.8 and 6.1.1.4'
N N 0.0061 0.0033 'International Tables Vol C Tables 4.2.6.8 and 6.1.1.4'
P P 0.1023 0.0942 'International Tables Vol C Tables 4.2.6.8 and 6.1.1.4'
U U -9.6767 9.6646 'International Tables Vol C Tables 4.2.6.8 and 6.1.1.4'

loop_
_geom_angle_atom_site_label_1
_geom_angle_atom_site_label_2
_geom_angle_atom_site_label_3
_geom_angle
_geom_angle_site_symmetry_1
_geom_angle_site_symmetry_3
_geom_angle_publ_flag
P4 U2 U1 127.53(6) . . ?
P3 U2 U1 120.16(6) . . ?
P3 U2 P4 112.30(8) . . ?
N10 U2 U1 36.8(2) . . ?
N10 U2 P4 163.4(2) . . ?
N10 U2 P3 83.7(2) . . ?
N10 U2 N7 83.1(3) . . ?
N10 U2 N9 73.1(3) . . ?
N10 U2 N5 100.8(3) . . ?
N10 U2 N8 146.5(3) . . ?
N10 U2 N6 100.8(3) . . ?
N7 U2 U1 93.06(17) . . ?
N7 U2 P4 94.52(19) . . ?
N7 U2 P3 82.24(18) . . ?
N7 U2 N5 174.1(2) . . ?
N9 U2 U1 36.3(2) . . ?
N9 U2 P4 91.6(2) . . ?
N9 U2 P3 155.4(2) . . ?
N9 U2 N7 102.6(3) . . ?
N9 U2 N5 82.9(3) . . ?
N9 U2 N8 103.1(3) . . ?
N9 U2 N6 145.4(3) . . ?
N5 U2 U1 92.68(17) . . ?
N5 U2 P4 82.95(19) . . ?
N5 U2 P3 93.79(17) . . ?
N8 U2 U1 130.73(19) . . ?
N8 U2 P4 30.15(19) . . ?
N8 U2 P3 100.8(2) . . ?
N8 U2 N7 65.0(3) . . ?
N8 U2 N5 111.9(3) . . ?
N6 U2 U1 129.5(2) . . ?
N6 U2 P4 95.4(2) . . ?
N6 U2 P3 31.7(2) . . ?
N6 U2 N7 110.5(3) . . ?
N6 U2 N5 64.6(2) . . ?
N6 U2 N8 99.7(3) . . ?
P2 U1 U2 115.65(5) . . ?
P1 U1 U2 116.89(5) . . ?
P1 U1 P2 127.45(7) . . ?
N10 U1 U2 35.9(2) . . ?
N10 U1 P2 92.8(2) . . ?
N10 U1 P1 131.9(2) . . ?
N10 U1 N2 111.4(3) . . ?
N10 U1 N1 76.2(3) . . ?
N10 U1 N4 107.4(3) . . ?
N10 U1 N3 139.5(3) . . ?
N9 U1 U2 36.2(2) . . ?
N9 U1 P2 131.6(2) . . ?
N9 U1 P1 92.8(2) . . ?
N9 U1 N10 72.1(3) . . ?
N9 U1 N2 107.1(3) . . ?
N9 U1 N1 140.3(2) . . ?
N9 U1 N4 111.6(3) . . ?
N9 U1 N3 76.1(3) . . ?
N2 U1 U2 114.60(18) . . ?
N2 U1 P2 121.1(2) . . ?
N2 U1 P1 29.10(18) . . ?
N2 U1 N1 63.5(2) . . ?
N2 U1 N3 101.4(2) . . ?
N1 U1 U2 109.21(15) . . ?
N1 U1 P2 72.50(16) . . ?
N1 U1 P1 90.83(16) . . ?
N4 U1 U2 113.86(19) . . ?
N4 U1 P2 28.8(2) . . ?
N4 U1 P1 120.46(18) . . ?
N4 U1 N2 131.5(3) . . ?
N4 U1 N1 100.2(3) . . ?
N4 U1 N3 62.5(2) . . ?
N3 U1 U2 108.72(17) . . ?
N3 U1 P2 89.87(16) . . ?
N3 U1 P1 73.31(16) . . ?
N3 U1 N1 142.0(2) . . ?
N4 P2 U1 42.5(3) . . ?
N4 P2 C18 105.9(4) . . ?
N4 P2 C15 107.1(5) . . ?
C18 P2 U1 123.2(3) . . ?
C15 P2 U1 128.4(3) . . ?
C15 P2 C18 102.8(5) . . ?
N2 P1 U1 42.9(3) . . ?
N2 P1 C8 106.7(4) . . ?
N2 P1 C5 107.6(4) . . ?
C8 P1 U1 126.1(3) . . ?
C8 P1 C5 102.0(5) . . ?
C5 P1 U1 126.8(3) . . ?
N8 P4 U2 44.6(3) . . ?
N8 P4 C35 107.9(4) . . ?
N8 P4 C38 110.3(5) . . ?
C35 P4 U2 130.1(4) . . ?
C38 P4 U2 125.9(4) . . ?
C38 P4 C35 101.0(5) . . ?
N6 P3 U2 46.5(3) . . ?
N6 P3 C25 107.5(4) . . ?
N6 P3 C28 108.9(5) . . ?
C25 P3 U2 112.4(3) . . ?
C28 P3 U2 141.1(4) . . ?
C28 P3 C25 103.4(5) . . ?
U2 N10 U1 107.3(3) . . ?
C33 N7 U2 105.7(5) . . ?
C33 N7 C31 108.5(7) . . ?
C31 N7 U2 115.6(6) . . ?
C32 N7 U2 107.7(5) . . ?
C32 N7 C33 111.1(9) . . ?
C32 N7 C31 108.2(8) . . ?
U2 N9 U1 107.5(4) . . ?
C22 N5 U2 107.0(6) . . ?
C22 N5 C21 108.0(8) . . ?
C23 N5 U2 107.0(5) . . ?
C23 N5 C22 110.4(8) . . ?
C23 N5 C21 109.1(8) . . ?
C21 N5 U2 115.3(6) . . ?
H2A C2 H2B 109.5 . . ?
H2A C2 H2C 109.5 . . ?
H2B C2 H2C 109.5 . . ?
N1 C2 H2A 109.5 . . ?
N1 C2 H2B 109.5 . . ?
N1 C2 H2C 109.5 . . ?
P1 N2 U1 108.0(4) . . ?
C4 N2 U1 127.9(5) . . ?
C4 N2 P1 124.0(6) . . ?
C2 N1 U1 117.7(6) . . ?
C2 N1 C3 109.1(8) . . ?
C2 N1 C1 107.2(8) . . ?
C3 N1 U1 98.7(5) . . ?
C3 N1 C1 109.1(7) . . ?
C1 N1 U1 114.3(6) . . ?
P4 N8 U2 105.2(4) . . ?
C34 N8 U2 128.2(6) . . ?
C34 N8 P4 126.6(7) . . ?
P2 N4 U1 108.6(4) . . ?
C14 N4 U1 127.3(6) . . ?
C14 N4 P2 124.0(7) . . ?
C11 N3 U1 113.7(6) . . ?
C11 N3 C12 106.0(7) . . ?
C13 N3 U1 99.9(5) . . ?
C13 N3 C11 109.9(8) . . ?
C13 N3 C12 109.6(7) . . ?
C12 N3 U1 117.5(6) . . ?
P3 N6 U2 101.8(4) . . ?
C24 N6 U2 129.0(6) . . ?
C24 N6 P3 126.2(7) . . ?
N3 C11 H11A 109.5 . . ?
N3 C11 H11B 109.5 . . ?
N3 C11 H11C 109.5 . . ?
H11A C11 H11B 109.5 . . ?
H11A C11 H11C 109.5 . . ?
H11B C11 H11C 109.5 . . ?
N1 C3 H3A 109.0 . . ?
N1 C3 H3B 109.0 . . ?
N1 C3 C4 113.0(8) . . ?
H3A C3 H3B 107.8 . . ?
C4 C3 H3A 109.0 . . ?
C4 C3 H3B 109.0 . . ?
N7 C33 H33A 109.3 . . ?
N7 C33 H33B 109.3 . . ?
N7 C33 C34 111.4(8) . . ?
H33A C33 H33B 108.0 . . ?
C34 C33 H33A 109.3 . . ?
C34 C33 H33B 109.3 . . ?
P2 C18 H18 105.5 . . ?
C19 C18 P2 118.6(7) . . ?
C19 C18 H18 105.5 . . ?
C19 C18 C20 111.8(8) . . ?
C20 C18 P2 108.8(7) . . ?
C20 C18 H18 105.5 . . ?
H29A C29 H29B 109.5 . . ?
H29A C29 H29C 109.5 . . ?
H29B C29 H29C 109.5 . . ?
C28 C29 H29A 109.5 . . ?
C28 C29 H29B 109.5 . . ?
C28 C29 H29C 109.5 . . ?
N2 C4 C3 109.5(7) . . ?
N2 C4 H4A 109.8 . . ?
N2 C4 H4B 109.8 . . ?
C3 C4 H4A 109.8 . . ?
C3 C4 H4B 109.8 . . ?
H4A C4 H4B 108.2 . . ?
N5 C22 H22A 109.5 . . ?
N5 C22 H22B 109.5 . . ?
N5 C22 H22C 109.5 . . ?
H22A C22 H22B 109.5 . . ?
H22A C22 H22C 109.5 . . ?
H22B C22 H22C 109.5 . . ?
P1 C8 H8 109.3 . . ?
C10 C8 P1 110.0(7) . . ?
C10 C8 H8 109.3 . . ?
C10 C8 C9 109.1(8) . . ?
C9 C8 P1 109.8(8) . . ?
C9 C8 H8 109.3 . . ?
P3 C25 H25 105.2 . . ?
C27 C25 P3 110.7(8) . . ?
C27 C25 H25 105.2 . . ?
C26 C25 P3 118.6(8) . . ?
C26 C25 H25 105.2 . . ?
C26 C25 C27 110.8(9) . . ?
N1 C1 H1A 109.5 . . ?
N1 C1 H1B 109.5 . . ?
N1 C1 H1C 109.5 . . ?
H1A C1 H1B 109.5 . . ?
H1A C1 H1C 109.5 . . ?
H1B C1 H1C 109.5 . . ?
P1 C5 H5 104.7 . . ?
C6 C5 P1 119.7(8) . . ?
C6 C5 H5 104.7 . . ?
C7 C5 P1 110.7(8) . . ?
C7 C5 H5 104.7 . . ?
C7 C5 C6 111.0(9) . . ?
N7 C31 H31A 109.5 . . ?
N7 C31 H31B 109.5 . . ?
N7 C31 H31C 109.5 . . ?
H31A C31 H31B 109.5 . . ?
H31A C31 H31C 109.5 . . ?
H31B C31 H31C 109.5 . . ?
N3 C13 H13A 109.4 . . ?
N3 C13 H13B 109.4 . . ?
N3 C13 C14 111.2(9) . . ?
H13A C13 H13B 108.0 . . ?
C14 C13 H13A 109.4 . . ?
C14 C13 H13B 109.4 . . ?
H16A C16 H16B 109.5 . . ?
H16A C16 H16C 109.5 . . ?
H16B C16 H16C 109.5 . . ?
C15 C16 H16A 109.5 . . ?
C15 C16 H16B 109.5 . . ?
C15 C16 H16C 109.5 . . ?
H30A C30 H30B 109.5 . . ?
H30A C30 H30C 109.5 . . ?
H30B C30 H30C 109.5 . . ?
C28 C30 H30A 109.5 . . ?
C28 C30 H30B 109.5 . . ?
C28 C30 H30C 109.5 . . ?
N3 C12 H12A 109.5 . . ?
N3 C12 H12B 109.5 . . ?
N3 C12 H12C 109.5 . . ?
H12A C12 H12B 109.5 . . ?
H12A C12 H12C 109.5 . . ?
H12B C12 H12C 109.5 . . ?
P2 C15 H15 108.6 . . ?
C16 C15 P2 110.5(7) . . ?
C16 C15 H15 108.6 . . ?
C17 C15 P2 110.0(7) . . ?
C17 C15 C16 110.5(10) . . ?
C17 C15 H15 108.6 . . ?
P4 C35 H35 107.6 . . ?
C37 C35 P4 112.1(8) . . ?
C37 C35 H35 107.6 . . ?
C37 C35 C36 112.8(10) . . ?
C36 C35 P4 109.0(8) . . ?
C36 C35 H35 107.6 . . ?
P3 C28 H28 108.4 . . ?
C29 C28 P3 111.2(7) . . ?
C29 C28 C30 110.7(9) . . ?
C29 C28 H28 108.4 . . ?
C30 C28 P3 109.8(7) . . ?
C30 C28 H28 108.4 . . ?
N7 C32 H32A 109.5 . . ?
N7 C32 H32B 109.5 . . ?
N7 C32 H32C 109.5 . . ?
H32A C32 H32B 109.5 . . ?
H32A C32 H32C 109.5 . . ?
H32B C32 H32C 109.5 . . ?
C18 C19 H19A 109.5 . . ?
C18 C19 H19B 109.5 . . ?
C18 C19 H19C 109.5 . . ?
H19A C19 H19B 109.5 . . ?
H19A C19 H19C 109.5 . . ?
H19B C19 H19C 109.5 . . ?
C25 C27 H27A 109.5 . . ?
C25 C27 H27B 109.5 . . ?
C25 C27 H27C 109.5 . . ?
H27A C27 H27B 109.5 . . ?
H27A C27 H27C 109.5 . . ?
H27B C27 H27C 109.5 . . ?
N6 C24 H24A 110.3 . . ?
N6 C24 H24B 110.3 . . ?
N6 C24 C23 107.1(8) . . ?
H24A C24 H24B 108.6 . . ?
C23 C24 H24A 110.3 . . ?
C23 C24 H24B 110.3 . . ?
C35 C37 H37A 109.5 . . ?
C35 C37 H37B 109.5 . . ?
C35 C37 H37C 109.5 . . ?
H37A C37 H37B 109.5 . . ?
H37A C37 H37C 109.5 . . ?
H37B C37 H37C 109.5 . . ?
N5 C23 C24 109.9(8) . . ?
N5 C23 H23A 109.7 . . ?
N5 C23 H23B 109.7 . . ?
C24 C23 H23A 109.7 . . ?
C24 C23 H23B 109.7 . . ?
H23A C23 H23B 108.2 . . ?
P4 C38 H38 106.9 . . ?
C40 C38 P4 118.5(8) . . ?
C40 C38 H38 106.9 . . ?
C39 C38 P4 109.1(8) . . ?
C39 C38 H38 106.9 . . ?
C39 C38 C40 108.0(10) . . ?
C18 C20 H20A 109.5 . . ?
C18 C20 H20B 109.5 . . ?
C18 C20 H20C 109.5 . . ?
H20A C20 H20B 109.5 . . ?
H20A C20 H20C 109.5 . . ?
H20B C20 H20C 109.5 . . ?
C5 C6 H6A 109.5 . . ?
C5 C6 H6B 109.5 . . ?
C5 C6 H6C 109.5 . . ?
H6A C6 H6B 109.5 . . ?
H6A C6 H6C 109.5 . . ?
H6B C6 H6C 109.5 . . ?
C8 C10 H10A 109.5 . . ?
C8 C10 H10B 109.5 . . ?
C8 C10 H10C 109.5 . . ?
H10A C10 H10B 109.5 . . ?
H10A C10 H10C 109.5 . . ?
H10B C10 H10C 109.5 . . ?
N4 C14 C13 110.4(8) . . ?
N4 C14 H14A 109.6 . . ?
N4 C14 H14B 109.6 . . ?
C13 C14 H14A 109.6 . . ?
C13 C14 H14B 109.6 . . ?
H14A C14 H14B 108.1 . . ?
C35 C36 H36A 109.5 . . ?
C35 C36 H36B 109.5 . . ?
C35 C36 H36C 109.5 . . ?
H36A C36 H36B 109.5 . . ?
H36A C36 H36C 109.5 . . ?
H36B C36 H36C 109.5 . . ?
C15 C17 H17A 109.5 . . ?
C15 C17 H17B 109.5 . . ?
C15 C17 H17C 109.5 . . ?
H17A C17 H17B 109.5 . . ?
H17A C17 H17C 109.5 . . ?
H17B C17 H17C 109.5 . . ?
C5 C7 H7A 109.5 . . ?
C5 C7 H7B 109.5 . . ?
C5 C7 H7C 109.5 . . ?
H7A C7 H7B 109.5 . . ?
H7A C7 H7C 109.5 . . ?
H7B C7 H7C 109.5 . . ?
N8 C34 C33 107.0(8) . . ?
N8 C34 H34A 110.3 . . ?
N8 C34 H34B 110.3 . . ?
C33 C34 H34A 110.3 . . ?
C33 C34 H34B 110.3 . . ?
H34A C34 H34B 108.6 . . ?
N5 C21 H21A 109.5 . . ?
N5 C21 H21B 109.5 . . ?
N5 C21 H21C 109.5 . . ?
H21A C21 H21B 109.5 . . ?
H21A C21 H21C 109.5 . . ?
H21B C21 H21C 109.5 . . ?
C8 C9 H9A 109.5 . . ?
C8 C9 H9B 109.5 . . ?
C8 C9 H9C 109.5 . . ?
H9A C9 H9B 109.5 . . ?
H9A C9 H9C 109.5 . . ?
H9B C9 H9C 109.5 . . ?
C38 C40 H40A 109.5 . . ?
C38 C40 H40B 109.5 . . ?
C38 C40 H40C 109.5 . . ?
H40A C40 H40B 109.5 . . ?
H40A C40 H40C 109.5 . . ?
H40B C40 H40C 109.5 . . ?
C25 C26 H26A 109.5 . . ?
C25 C26 H26B 109.5 . . ?
C25 C26 H26C 109.5 . . ?
H26A C26 H26B 109.5 . . ?
H26A C26 H26C 109.5 . . ?
H26B C26 H26C 109.5 . . ?
C38 C39 H39A 109.5 . . ?
C38 C39 H39B 109.5 . . ?
C38 C39 H39C 109.5 . . ?
H39A C39 H39B 109.5 . . ?
H39A C39 H39C 109.5 . . ?
H39B C39 H39C 109.5 . . ?

loop_
_geom_bond_atom_site_label_1
_geom_bond_atom_site_label_2
_geom_bond_distance
_geom_bond_site_symmetry_2
_geom_bond_publ_flag
U2 U1 3.3682(8) . ?
U2 P4 3.185(3) . ?
U2 P3 3.114(3) . ?
U2 N10 2.068(8) . ?
U2 N7 2.680(8) . ?
U2 N9 2.087(7) . ?
U2 N5 2.687(8) . ?
U2 N8 2.319(8) . ?
U2 N6 2.308(8) . ?
U1 P2 3.277(3) . ?
U1 P1 3.273(3) . ?
U1 N10 2.113(7) . ?
U1 N9 2.090(9) . ?
U1 N2 2.342(7) . ?
U1 N1 2.874(8) . ?
U1 N4 2.338(8) . ?
U1 N3 2.873(8) . ?
P2 N4 1.668(8) . ?
P2 C18 1.890(10) . ?
P2 C15 1.862(10) . ?
P1 N2 1.674(7) . ?
P1 C8 1.863(10) . ?
P1 C5 1.865(10) . ?
P4 N8 1.658(8) . ?
P4 C35 1.866(11) . ?
P4 C38 1.852(11) . ?
P3 N6 1.671(8) . ?
P3 C25 1.859(11) . ?
P3 C28 1.856(10) . ?
N7 C33 1.463(12) . ?
N7 C31 1.465(12) . ?
N7 C32 1.450(11) . ?
N5 C22 1.478(12) . ?
N5 C23 1.475(12) . ?
N5 C21 1.484(12) . ?
C2 H2A 0.9600 . ?
C2 H2B 0.9600 . ?
C2 H2C 0.9600 . ?
C2 N1 1.468(11) . ?
N2 C4 1.452(12) . ?
N1 C3 1.469(11) . ?
N1 C1 1.475(11) . ?
N8 C34 1.464(11) . ?
N4 C14 1.461(12) . ?
N3 C11 1.472(12) . ?
N3 C13 1.449(11) . ?
N3 C12 1.492(11) . ?
N6 C24 1.465(12) . ?
C11 H11A 0.9600 . ?
C11 H11B 0.9600 . ?
C11 H11C 0.9600 . ?
C3 H3A 0.9700 . ?
C3 H3B 0.9700 . ?
C3 C4 1.506(12) . ?
C33 H33A 0.9700 . ?
C33 H33B 0.9700 . ?
C33 C34 1.519(13) . ?
C18 H18 0.9800 . ?
C18 C19 1.507(12) . ?
C18 C20 1.543(13) . ?
C29 H29A 0.9600 . ?
C29 H29B 0.9600 . ?
C29 H29C 0.9600 . ?
C29 C28 1.500(14) . ?
C4 H4A 0.9700 . ?
C4 H4B 0.9700 . ?
C22 H22A 0.9600 . ?
C22 H22B 0.9600 . ?
C22 H22C 0.9600 . ?
C8 H8 0.9800 . ?
C8 C10 1.532(13) . ?
C8 C9 1.546(12) . ?
C25 H25 0.9800 . ?
C25 C27 1.550(14) . ?
C25 C26 1.539(14) . ?
C1 H1A 0.9600 . ?
C1 H1B 0.9600 . ?
C1 H1C 0.9600 . ?
C5 H5 0.9800 . ?
C5 C6 1.531(14) . ?
C5 C7 1.518(14) . ?
C31 H31A 0.9600 . ?
C31 H31B 0.9600 . ?
C31 H31C 0.9600 . ?
C13 H13A 0.9700 . ?
C13 H13B 0.9700 . ?
C13 C14 1.516(13) . ?
C16 H16A 0.9600 . ?
C16 H16B 0.9600 . ?
C16 H16C 0.9600 . ?
C16 C15 1.528(13) . ?
C30 H30A 0.9600 . ?
C30 H30B 0.9600 . ?
C30 H30C 0.9600 . ?
C30 C28 1.551(13) . ?
C12 H12A 0.9600 . ?
C12 H12B 0.9600 . ?
C12 H12C 0.9600 . ?
C15 H15 0.9800 . ?
C15 C17 1.527(14) . ?
C35 H35 0.9800 . ?
C35 C37 1.506(14) . ?
C35 C36 1.510(14) . ?
C28 H28 0.9800 . ?
C32 H32A 0.9600 . ?
C32 H32B 0.9600 . ?
C32 H32C 0.9600 . ?
C19 H19A 0.9600 . ?
C19 H19B 0.9600 . ?
C19 H19C 0.9600 . ?
C27 H27A 0.9600 . ?
C27 H27B 0.9600 . ?
C27 H27C 0.9600 . ?
C24 H24A 0.9700 . ?
C24 H24B 0.9700 . ?
C24 C23 1.517(13) . ?
C37 H37A 0.9600 . ?
C37 H37B 0.9600 . ?
C37 H37C 0.9600 . ?
C23 H23A 0.9700 . ?
C23 H23B 0.9700 . ?
C38 H38 0.9800 . ?
C38 C40 1.522(14) . ?
C38 C39 1.522(16) . ?
C20 H20A 0.9600 . ?
C20 H20B 0.9600 . ?
C20 H20C 0.9600 . ?
C6 H6A 0.9600 . ?
C6 H6B 0.9600 . ?
C6 H6C 0.9600 . ?
C10 H10A 0.9600 . ?
C10 H10B 0.9600 . ?
C10 H10C 0.9600 . ?
C14 H14A 0.9700 . ?
C14 H14B 0.9700 . ?
C36 H36A 0.9600 . ?
C36 H36B 0.9600 . ?
C36 H36C 0.9600 . ?
C17 H17A 0.9600 . ?
C17 H17B 0.9600 . ?
C17 H17C 0.9600 . ?
C7 H7A 0.9600 . ?
C7 H7B 0.9600 . ?
C7 H7C 0.9600 . ?
C34 H34A 0.9700 . ?
C34 H34B 0.9700 . ?
C21 H21A 0.9600 . ?
C21 H21B 0.9600 . ?
C21 H21C 0.9600 . ?
C9 H9A 0.9600 . ?
C9 H9B 0.9600 . ?
C9 H9C 0.9600 . ?
C40 H40A 0.9600 . ?
C40 H40B 0.9600 . ?
C40 H40C 0.9600 . ?
C26 H26A 0.9600 . ?
C26 H26B 0.9600 . ?
C26 H26C 0.9600 . ?
C39 H39A 0.9600 . ?
C39 H39B 0.9600 . ?
C39 H39C 0.9600 . ?

loop_
_geom_torsion_atom_site_label_1
_geom_torsion_atom_site_label_2
_geom_torsion_atom_site_label_3
_geom_torsion_atom_site_label_4
_geom_torsion
_geom_torsion_site_symmetry_1
_geom_torsion_site_symmetry_2
_geom_torsion_site_symmetry_3
_geom_torsion_site_symmetry_4
_geom_torsion_publ_flag
U2 P4 N8 C34 177.5(10) . . . . ?
U2 P4 C35 C37 -137.0(8) . . . . ?
U2 P4 C35 C36 -11.4(9) . . . . ?
U2 P4 C38 C40 -114.1(9) . . . . ?
U2 P4 C38 C39 10.0(10) . . . . ?
U2 P3 N6 C24 161.8(11) . . . . ?
U2 P3 C25 C27 98.2(7) . . . . ?
U2 P3 C25 C26 -132.1(7) . . . . ?
U2 P3 C28 C29 -9.4(11) . . . . ?
U2 P3 C28 C30 -132.3(6) . . . . ?
U2 N7 C33 C34 -52.2(9) . . . . ?
U2 N5 C23 C24 -51.1(9) . . . . ?
U2 N8 C34 C33 -13.8(11) . . . . ?
U2 N6 C24 C23 -19.0(13) . . . . ?
U1 P2 N4 C14 176.8(10) . . . . ?
U1 P2 C18 C19 -127.3(7) . . . . ?
U1 P2 C18 C20 103.4(7) . . . . ?
U1 P2 C15 C16 -14.9(11) . . . . ?
U1 P2 C15 C17 -137.3(7) . . . . ?
U1 P1 N2 C4 -177.2(10) . . . . ?
U1 P1 C8 C10 -12.2(9) . . . . ?
U1 P1 C8 C9 -132.2(6) . . . . ?
U1 P1 C5 C6 -125.6(7) . . . . ?
U1 P1 C5 C7 103.4(7) . . . . ?
U1 N2 C4 C3 3.9(12) . . . . ?
U1 N1 C3 C4 55.7(8) . . . . ?
U1 N4 C14 C13 -1.7(11) . . . . ?
U1 N3 C13 C14 56.0(8) . . . . ?
P2 N4 C14 C13 -177.9(7) . . . . ?
P1 N2 C4 C3 -179.5(7) . . . . ?
P4 N8 C34 C33 169.2(7) . . . . ?
P3 N6 C24 C23 -175.9(7) . . . . ?
N7 C33 C34 N8 45.5(11) . . . . ?
C2 N1 C3 C4 -67.8(11) . . . . ?
N2 P1 C8 C10 -55.4(8) . . . . ?
N2 P1 C8 C9 -175.5(7) . . . . ?
N2 P1 C5 C6 -81.9(8) . . . . ?
N2 P1 C5 C7 147.1(7) . . . . ?
N1 C3 C4 N2 -46.7(12) . . . . ?
N8 P4 C35 C37 177.9(8) . . . . ?
N8 P4 C35 C36 -56.5(8) . . . . ?
N8 P4 C38 C40 -66.1(11) . . . . ?
N8 P4 C38 C39 58.0(9) . . . . ?
N4 P2 C18 C19 -84.1(9) . . . . ?
N4 P2 C18 C20 146.6(7) . . . . ?
N4 P2 C15 C16 -57.2(9) . . . . ?
N4 P2 C15 C17 -179.5(8) . . . . ?
N3 C13 C14 N4 -43.6(11) . . . . ?
N6 P3 C25 C27 147.7(7) . . . . ?
N6 P3 C25 C26 -82.7(8) . . . . ?
N6 P3 C28 C29 -52.2(9) . . . . ?
N6 P3 C28 C30 -175.0(7) . . . . ?
N6 C24 C23 N5 46.9(11) . . . . ?
C11 N3 C13 C14 175.9(8) . . . . ?
C18 P2 N4 U1 -122.1(4) . . . . ?
C18 P2 N4 C14 54.8(8) . . . . ?
C18 P2 C15 C16 -168.5(8) . . . . ?
C18 P2 C15 C17 69.1(9) . . . . ?
C22 N5 C23 C24 65.0(10) . . . . ?
C8 P1 N2 U1 125.6(4) . . . . ?
C8 P1 N2 C4 -51.6(9) . . . . ?
C8 P1 C5 C6 30.2(9) . . . . ?
C8 P1 C5 C7 -100.8(8) . . . . ?
C25 P3 N6 U2 -104.5(5) . . . . ?
C25 P3 N6 C24 57.3(10) . . . . ?
C25 P3 C28 C29 -166.2(7) . . . . ?
C25 P3 C28 C30 70.9(8) . . . . ?
C1 N1 C3 C4 175.3(9) . . . . ?
C5 P1 N2 U1 -125.6(4) . . . . ?
C5 P1 N2 C4 57.2(9) . . . . ?
C5 P1 C8 C10 -168.2(7) . . . . ?
C5 P1 C8 C9 71.7(8) . . . . ?
C31 N7 C33 C34 -176.8(8) . . . . ?
C12 N3 C13 C14 -68.0(10) . . . . ?
C15 P2 N4 U1 128.7(4) . . . . ?
C15 P2 N4 C14 -54.4(9) . . . . ?
C15 P2 C18 C19 28.1(9) . . . . ?
C15 P2 C18 C20 -101.2(8) . . . . ?
C35 P4 N8 U2 129.5(5) . . . . ?
C35 P4 N8 C34 -52.9(9) . . . . ?
C35 P4 C38 C40 47.9(11) . . . . ?
C35 P4 C38 C39 172.0(8) . . . . ?
C28 P3 N6 U2 144.1(4) . . . . ?
C28 P3 N6 C24 -54.1(10) . . . . ?
C28 P3 C25 C27 -97.3(8) . . . . ?
C28 P3 C25 C26 32.4(9) . . . . ?
C32 N7 C33 C34 64.3(10) . . . . ?
C38 P4 N8 U2 -121.0(4) . . . . ?
C38 P4 N8 C34 56.5(9) . . . . ?
C38 P4 C35 C37 62.2(10) . . . . ?
C38 P4 C35 C36 -172.2(7) . . . . ?
C21 N5 C23 C24 -176.4(9) . . . . ?
